data_7714408
loop_
_publ_author_name
'Kiseleva, Marina A.'
'Andrei, Churakov'
'Taydakov, Ilya V.'
'Metlin, Mikhail T.'
'Kozyukhin, Sergey'
'Bezzubov, Stanislav'

_publ_section_title
;
 Aggregation-induced emission of cyclometalated rhodium(III) and
 iridium(III) phenylpyridine complexes with ancillary 1,3-diketones
;
_journal_name_full 'Dalton Transactions'
_journal_paper_doi 10.1039/D3DT02651E
_journal_year 2023
_chemical_formula_moiety 'C30 H20 F3 Ir N2 O2 S'
_chemical_formula_sum 'C30 H20 F3 Ir N2 O2 S'
_chemical_formula_weight 721.74
_space_group_crystal_system monoclinic
_space_group_IT_number 14
_space_group_name_Hall '-P 2ybc'
_space_group_name_H-M_alt 'P 1 21/c 1'
_atom_sites_solution_hydrogens geom
_atom_sites_solution_primary dual
_audit_creation_date 2021-06-28
_audit_creation_method
;
Olex2 1.3
(compiled Nov 21 2019 18:26:39 for OlexSys, GUI svn.r6003)
;
_audit_update_record
;
2021-06-29 deposited with the CCDC.	2023-11-07 downloaded from the CCDC.
;
_cell_angle_alpha 90
_cell_angle_beta 113.797(2)
_cell_angle_gamma 90
_cell_formula_units_Z 8
_cell_length_a 15.3589(12)
_cell_length_b 20.2331(16)
_cell_length_c 17.6076(15)
_cell_measurement_reflns_used 9929
_cell_measurement_temperature 100.0
_cell_measurement_theta_max 26.12
_cell_measurement_theta_min 2.35
_cell_volume 5006.5(7)
_computing_cell_refinement 'APEX3 v.2017.3_0 (Bruker AXS, 2017)'
_computing_data_collection 'APEX3 v.2017.3_0 (Bruker AXS, 2017)'
_computing_data_reduction 'SAINT v8.38A (Bruker AXS, 2016)'
_computing_molecular_graphics 'Olex2 1.3 (Dolomanov et al., 2009)'
_computing_publication_material 'Olex2 1.3 (Dolomanov et al., 2009)'
_computing_structure_refinement 'SHELXL 2014/7 (Sheldrick, 2015)'
_computing_structure_solution 'SHELXT 2014/5 (Sheldrick, 2014)'
_diffrn_ambient_temperature 100.0
_diffrn_detector 'Bruker PHOTON III CMOS'
_diffrn_detector_area_resol_mean 10.4
_diffrn_detector_type 'CMOS sensor'
_diffrn_measured_fraction_theta_full 0.999
_diffrn_measured_fraction_theta_max 1.000
_diffrn_measurement_device '3-circle diffractometer'
_diffrn_measurement_device_type 'Bruker D8 Venture'
_diffrn_measurement_method \w-scan
_diffrn_radiation_monochromator 'focusing mirrors'
_diffrn_radiation_probe x-ray
_diffrn_radiation_type MoK\a
_diffrn_radiation_wavelength 0.71073
_diffrn_reflns_av_R_equivalents 0.0885
_diffrn_reflns_av_unetI/netI 0.0632
_diffrn_reflns_Laue_measured_fraction_full 0.999
_diffrn_reflns_Laue_measured_fraction_max 1.000
_diffrn_reflns_limit_h_max 19
_diffrn_reflns_limit_h_min -19
_diffrn_reflns_limit_k_max 25
_diffrn_reflns_limit_k_min -25
_diffrn_reflns_limit_l_max 22
_diffrn_reflns_limit_l_min -22
_diffrn_reflns_number 71238
_diffrn_reflns_point_group_measured_fraction_full 0.999
_diffrn_reflns_point_group_measured_fraction_max 1.000
_diffrn_reflns_theta_full 25.242
_diffrn_reflns_theta_max 27.000
_diffrn_reflns_theta_min 2.353
_diffrn_source 'microfocus sealed X-ray tube'
_diffrn_source_current 1.4
_diffrn_source_power 0.07
_diffrn_source_target Mo
_diffrn_source_type 'Incoatec I\mS microsource'
_diffrn_source_voltage 50.0
_diffrn_standards_number 0
_exptl_absorpt_coefficient_mu 5.473
_exptl_absorpt_correction_T_max 0.7461
_exptl_absorpt_correction_T_min 0.6035
_exptl_absorpt_correction_type multi-scan
_exptl_absorpt_process_details
'SADABS-2016/2 (Bruker,2016/2) was used for absorption correction. wR2(int) was 0.0807 before and 0.0580 after correction. The Ratio of minimum to maximum transmission is 0.8089. The \l/2 correction factor is Not present.'
_exptl_crystal_colour red
_exptl_crystal_colour_primary red
_exptl_crystal_density_diffrn 1.915
_exptl_crystal_description block
_exptl_crystal_F_000 2800
_exptl_crystal_preparation Luminescent
_exptl_crystal_recrystallization_method 'Re-crystallisation from solvent: CH2Cl2, hexane'
_exptl_crystal_size_max 0.22
_exptl_crystal_size_mid 0.14
_exptl_crystal_size_min 0.11
_refine_diff_density_max 1.649
_refine_diff_density_min -1.407
_refine_diff_density_rms 0.165
_refine_ls_extinction_method none
_refine_ls_goodness_of_fit_ref 1.007
_refine_ls_hydrogen_treatment constr
_refine_ls_matrix_type full
_refine_ls_number_parameters 697
_refine_ls_number_reflns 10933
_refine_ls_number_restraints 8
_refine_ls_restrained_S_all 1.007
_refine_ls_R_factor_all 0.0669
_refine_ls_R_factor_gt 0.0360
_refine_ls_shift/su_max 0.001
_refine_ls_shift/su_mean 0.000
_refine_ls_structure_factor_coef Fsqd
_refine_ls_weighting_details 'w=1/[\s^2^(Fo^2^)+(0.0176P)^2^+17.2872P] where P=(Fo^2^+2Fc^2^)/3'
_refine_ls_weighting_scheme calc
_refine_ls_wR_factor_gt 0.0655
_refine_ls_wR_factor_ref 0.0753
_reflns_Friedel_coverage 0.000
_reflns_number_gt 8060
_reflns_number_total 10933
_reflns_threshold_expression 'I > 2\s(I)'
_cod_data_source_file d3dt02651e2.cif
_cod_data_source_block ad5
_cod_depositor_comments
;
The following automatic conversions were performed:

data item '_diffrn_radiation_probe' value 'X-ray' was changed to
'x-ray' in accordance with the
/home/data/users/saulius/crontab/automatic-downloads/rss-feeds/RSC/lib/dictionaries/cif_core.dic
dictionary named 'cif_core.dic' version 2.4.2 last updated on
2011-04-26.

Automatic conversion script
Id: cif_fix_values 8170 2020-07-09 18:12:32Z antanas 
;
_cod_database_code 7714408
_shelx_shelxl_version_number 2014/7
_shelx_space_group_comment
;
The symmetry employed for this shelxl refinement is uniquely defined
by the following loop, which should always be used as a source of
symmetry information in preference to the above space-group names.
They are only intended as comments.
;
_shelx_estimated_absorpt_t_max 0.584
_shelx_estimated_absorpt_t_min 0.379
_computing.bruker_data_scaling 'SADABS V2012/1 (Bruker AXS Inc.)'

_olex2_refinement_description
;
1. Fixed Uiso
 At 1.2 times of:
  All C(H) groups
2. Restrained distances
 C34-C33
 1.34 with sigma of 0.01
 C026-C025
 1.34 with sigma of 0.01
 C31-C005
 1.36 with sigma of 0.02
 C32-C0
 1.36 with sigma of 0.02
 C025-C005
 1.4 with sigma of 0.02
 C33-C32
 1.4 with sigma of 0.02
 C30-C28 = C32-C34
 2.28 with sigma of 0.02
3. Uiso/Uaniso restraints and constraints
Uanis(C32) = Uanis(C0) = Uanis(C33) = Uanis(C34) = Uanis(S0)
Uanis(C31) = Uanis(S004) = Uanis(C026) = Uanis(C025) = Uanis(C005)
Uanis(S004) = Uanis(C31) = Uanis(C005) = Uanis(C025) = Uanis(C026)
Uanis(S004) = Uanis(C026) = Uanis(C025) = Uanis(C005) = Uanis(C31)
4. Others
 Fixed Sof: S004(0.6) C005(0.6) H005(0.6) C31(0.6) C025(0.6) H025(0.6)
 C026(0.6) H026(0.6) C0(0.4) C32(0.4) H32(0.4) C33(0.4) H33(0.4) C34(0.4)
 H34(0.4) S0(0.4)
 Fixed X: C0(0.76246)
 Fixed Y: C0(0.601241)
 Fixed Z: C0(0.521091)
5.a Aromatic/amide H refined with riding coordinates:
 C005(H005), C00M(H00M), C00R(H00R), C21(H21), C10(H10), C22(H22), C00Y(H00Y),
 C00Z(H00Z), C011(H011), C013(H013), C2(H2), C11(H11), C018(H018), C13(H13),
 C01A(H01A), C01B(H01B), C01C(H01C), C01D(H01D), C20(H20), C9(H9), C8(H8),
 C01H(H01H), C01I(H01I), C14(H14), C01M(H01M), C01Q(H01Q), C28(H28), C16(H16),
 C19(H19), C3(H3), C4(H4), C25(H25), C01X(H01X), C15(H15), C30(H30), C5(H5),
 C022(H022), C29(H29), C025(H025), C026(H026), C32(H32), C33(H33), C34(H34)
;
_olex2_submission_special_instructions 'No special instructions were received'

loop_
_space_group_symop_operation_xyz
'x, y, z'
'-x, y+1/2, -z+1/2'
'-x, -y, -z'
'x, -y-1/2, z-1/2'

loop_
_atom_site_label
_atom_site_type_symbol
_atom_site_fract_x
_atom_site_fract_y
_atom_site_fract_z
_atom_site_U_iso_or_equiv
_atom_site_adp_type
_atom_site_occupancy
_atom_site_site_symmetry_order
_atom_site_calc_flag
_atom_site_refinement_flags_posn
_atom_site_refinement_flags_adp
_atom_site_refinement_flags_occupancy
_atom_site_disorder_assembly
_atom_site_disorder_group
Ir01 Ir 0.62050(2) 0.78416(2) 0.54832(2) 0.01724(6) Uani 1 1 d . . . . .
Ir1 Ir 0.13948(2) 0.77128(2) 0.29314(2) 0.01794(6) Uani 1 1 d . . . . .
S1 S -0.10646(11) 0.63312(7) 0.32875(10) 0.0267(3) Uani 1 1 d . . . . .
S004 S 0.7607(2) 0.52032(15) 0.5099(2) 0.0288(7) Uani 0.6 1 d . . P A 1
C005 C 0.8556(12) 0.6264(9) 0.5234(16) 0.0288(7) Uani 0.6 1 d D . P A 1
H005 H 0.8726 0.6719 0.5276 0.035 Uiso 0.6 1 calc R U P A 1
O006 O 0.7083(3) 0.70731(19) 0.5286(2) 0.0219(9) Uani 1 1 d . . . . .
O007 O 0.5251(3) 0.70582(19) 0.5522(2) 0.0237(9) Uani 1 1 d . . . . .
O2 O 0.0536(3) 0.69748(18) 0.3173(2) 0.0218(9) Uani 1 1 d . . . . .
F1 F 0.3762(2) 0.61098(17) 0.3104(3) 0.0416(10) Uani 1 1 d . . . . .
O1 O 0.2372(3) 0.69265(19) 0.2946(2) 0.0240(9) Uani 1 1 d . . . . .
F3 F 0.2980(3) 0.52695(17) 0.3248(2) 0.0390(10) Uani 1 1 d . . . . .
F00C F 0.3835(3) 0.62921(18) 0.5392(3) 0.0493(12) Uani 1 1 d . . . . .
N00D N 0.5567(3) 0.7948(2) 0.4220(3) 0.0193(10) Uani 1 1 d . . . . .
N2 N 0.2042(3) 0.7921(2) 0.4169(3) 0.0220(11) Uani 1 1 d . . . . .
N00F N 0.6789(3) 0.7756(2) 0.6755(3) 0.0187(10) Uani 1 1 d . . . . .
F2 F 0.2623(3) 0.5681(2) 0.2051(3) 0.0485(11) Uani 1 1 d . . . . .
N1 N 0.0778(3) 0.7593(2) 0.1660(3) 0.0209(10) Uani 1 1 d . . . . .
F00I F 0.4940(3) 0.5677(2) 0.6197(3) 0.0607(13) Uani 1 1 d . . . . .
F00J F 0.4378(3) 0.5521(2) 0.4907(3) 0.0573(13) Uani 1 1 d . . . . .
C17 C 0.0745(4) 0.8655(2) 0.3815(3) 0.0171(12) Uani 1 1 d . . . . .
C00L C 0.6821(4) 0.8719(3) 0.4504(3) 0.0172(12) Uani 1 1 d . . . . .
C00M C 0.6677(4) 0.8080(3) 0.8010(4) 0.0221(13) Uani 1 1 d . . . . .
H00M H 0.6414 0.8358 0.8298 0.027 Uiso 1 1 calc R U . . .
C00N C 0.7036(4) 0.8540(3) 0.5337(4) 0.0191(12) Uani 1 1 d . . . . .
C00O C 0.6396(4) 0.8148(3) 0.7160(3) 0.0164(12) Uani 1 1 d . . . . .
C1 C 0.2143(4) 0.8379(3) 0.2617(4) 0.0208(13) Uani 1 1 d . . . . .
C00Q C 0.5985(4) 0.8389(3) 0.3883(3) 0.0186(12) Uani 1 1 d . . . . .
C00R C 0.7455(4) 0.7311(3) 0.7180(4) 0.0215(12) Uani 1 1 d . . . . .
H00R H 0.7740 0.7053 0.6891 0.026 Uiso 1 1 calc R U . . .
C21 C 0.3295(4) 0.7812(3) 0.5506(4) 0.0269(13) Uani 1 1 d . . . . .
H21 H 0.3870 0.7604 0.5861 0.032 Uiso 1 1 calc R U . . .
C10 C -0.0303(4) 0.7097(3) 0.0398(4) 0.0256(14) Uani 1 1 d . . . . .
H10 H -0.0810 0.6798 0.0124 0.031 Uiso 1 1 calc R U . . .
C7 C 0.1194(4) 0.7949(3) 0.1241(4) 0.0207(12) Uani 1 1 d . . . . .
C12 C 0.0500(4) 0.8393(3) 0.3011(3) 0.0181(12) Uani 1 1 d . . . . .
C22 C 0.2858(4) 0.7643(3) 0.4677(4) 0.0216(13) Uani 1 1 d . . . . .
H22 H 0.3146 0.7319 0.4463 0.026 Uiso 1 1 calc R U . . .
C18 C 0.1620(4) 0.8395(3) 0.4452(4) 0.0218(13) Uani 1 1 d . . . . .
C00Y C 0.4408(4) 0.7681(3) 0.2875(4) 0.0272(14) Uani 1 1 d . . . . .
H00Y H 0.3867 0.7431 0.2537 0.033 Uiso 1 1 calc R U . . .
C00Z C 0.7739(4) 0.7215(3) 0.8018(4) 0.0226(13) Uani 1 1 d . . . . .
H00Z H 0.8199 0.6889 0.8303 0.027 Uiso 1 1 calc R U . . .
C6 C 0.1957(4) 0.8386(3) 0.1762(4) 0.0201(12) Uani 1 1 d . . . . .
C011 C 0.4797(4) 0.7609(3) 0.3726(4) 0.0246(13) Uani 1 1 d . . . . .
H011 H 0.4509 0.7308 0.3971 0.030 Uiso 1 1 calc R U . . .
C012 C 0.6920(4) 0.6462(3) 0.5254(4) 0.0223(13) Uani 1 1 d . . . . .
C013 C 0.4819(4) 0.8120(3) 0.2526(4) 0.0272(14) Uani 1 1 d . . . . .
H013 H 0.4565 0.8178 0.1941 0.033 Uiso 1 1 calc R U . . .
C2 C 0.2816(4) 0.8828(3) 0.3128(4) 0.0227(13) Uani 1 1 d . . . . .
H2 H 0.2940 0.8846 0.3701 0.027 Uiso 1 1 calc R U . . .
C015 C 0.5482(4) 0.8551(3) 0.5764(4) 0.0214(13) Uani 1 1 d . . . . .
C31 C 0.7689(7) 0.6047(5) 0.5169(7) 0.0288(7) Uani 0.6 1 d D . P A 1
C11 C 0.0056(4) 0.7180(3) 0.1256(4) 0.0260(13) Uani 1 1 d . . . . .
H11 H -0.0220 0.6936 0.1564 0.031 Uiso 1 1 calc R U . . .
C018 C 0.7812(4) 0.8861(3) 0.5949(4) 0.0249(13) Uani 1 1 d . . . . .
H018 H 0.7979 0.8754 0.6516 0.030 Uiso 1 1 calc R U . . .
C13 C -0.0351(4) 0.8603(3) 0.2394(4) 0.0244(13) Uani 1 1 d . . . . .
H13 H -0.0537 0.8433 0.1847 0.029 Uiso 1 1 calc R U . . .
C01A C 0.7344(4) 0.7602(3) 0.8437(4) 0.0237(13) Uani 1 1 d . . . . .
H01A H 0.7526 0.7543 0.9017 0.028 Uiso 1 1 calc R U . . .
C01B C 0.7361(4) 0.9182(3) 0.4302(4) 0.0215(13) Uani 1 1 d . . . . .
H01B H 0.7201 0.9291 0.3737 0.026 Uiso 1 1 calc R U . . .
C01C C 0.4406(4) 0.9483(3) 0.5519(4) 0.0270(14) Uani 1 1 d . . . . .
H01C H 0.3972 0.9785 0.5140 0.032 Uiso 1 1 calc R U . . .
C01D C 0.4846(4) 0.9010(3) 0.5227(4) 0.0234(13) Uani 1 1 d . . . . .
H01D H 0.4714 0.8996 0.4652 0.028 Uiso 1 1 calc R U . . .
C20 C 0.2878(4) 0.8286(3) 0.5804(4) 0.0270(14) Uani 1 1 d . . . . .
H20 H 0.3167 0.8412 0.6372 0.032 Uiso 1 1 calc R U . . .
C9 C 0.0099(4) 0.7463(3) -0.0046(4) 0.0264(14) Uani 1 1 d . . . . .
H9 H -0.0135 0.7422 -0.0632 0.032 Uiso 1 1 calc R U . . .
C8 C 0.0844(4) 0.7886(3) 0.0375(4) 0.0253(13) Uani 1 1 d . . . . .
H8 H 0.1122 0.8137 0.0075 0.030 Uiso 1 1 calc R U . . .
C01H C 0.5607(4) 0.8479(3) 0.3032(4) 0.0221(13) Uani 1 1 d . . . . .
H01H H 0.5889 0.8788 0.2793 0.027 Uiso 1 1 calc R U . . .
C01I C 0.8345(4) 0.9331(3) 0.5747(4) 0.0257(14) Uani 1 1 d . . . . .
H01I H 0.8859 0.9548 0.6174 0.031 Uiso 1 1 calc R U . . .
C26 C 0.0623(4) 0.6353(3) 0.3114(4) 0.0224(13) Uani 1 1 d . . . . .
C01K C 0.5392(4) 0.6464(3) 0.5421(4) 0.0211(13) Uani 1 1 d . . . . .
C14 C -0.0943(4) 0.9058(3) 0.2553(4) 0.0262(14) Uani 1 1 d . . . . .
H14 H -0.1520 0.9195 0.2117 0.031 Uiso 1 1 calc R U . . .
C01M C 0.8126(4) 0.9485(3) 0.4916(4) 0.0241(13) Uani 1 1 d . . . . .
H01M H 0.8501 0.9796 0.4776 0.029 Uiso 1 1 calc R U . . .
C01N C 0.5679(4) 0.8606(3) 0.6616(4) 0.0210(13) Uani 1 1 d . . . . .
C27 C -0.0158(4) 0.5950(3) 0.3126(4) 0.0235(13) Uani 1 1 d . . . . .
C01P C 0.4623(4) 0.5998(3) 0.5471(4) 0.0276(14) Uani 1 1 d . . . . .
C01Q C 0.6112(4) 0.6146(3) 0.5284(4) 0.0257(14) Uani 1 1 d . . . . .
H01Q H 0.6062 0.5681 0.5203 0.031 Uiso 1 1 calc R U . . .
C28 C -0.0344(4) 0.5291(3) 0.2971(4) 0.0251(13) Uani 1 1 d D . . . .
H28 H 0.0069 0.4996 0.2856 0.030 Uiso 1 1 calc R U . . .
C16 C 0.0137(4) 0.9106(3) 0.3977(4) 0.0252(14) Uani 1 1 d . . . . .
H16 H 0.0303 0.9268 0.4524 0.030 Uiso 1 1 calc R U . . .
C19 C 0.2044(4) 0.8580(3) 0.5284(4) 0.0249(13) Uani 1 1 d . . . . .
H19 H 0.1756 0.8909 0.5491 0.030 Uiso 1 1 calc R U . . .
C3 C 0.3305(4) 0.9245(3) 0.2821(4) 0.0255(14) Uani 1 1 d . . . . .
H3 H 0.3765 0.9541 0.3184 0.031 Uiso 1 1 calc R U . . .
C4 C 0.3132(4) 0.9236(3) 0.1981(4) 0.0272(14) Uani 1 1 d . . . . .
H4 H 0.3472 0.9524 0.1772 0.033 Uiso 1 1 calc R U . . .
C25 C 0.1399(4) 0.6031(3) 0.3047(4) 0.0249(14) Uani 1 1 d . . . . .
H25 H 0.1391 0.5562 0.3054 0.030 Uiso 1 1 calc R U . . .
C01X C 0.5235(4) 0.9082(3) 0.6911(4) 0.0240(13) Uani 1 1 d . . . . .
H01X H 0.5373 0.9106 0.7487 0.029 Uiso 1 1 calc R U . . .
C15 C -0.0690(4) 0.9310(3) 0.3348(4) 0.0242(13) Uani 1 1 d . . . . .
H15 H -0.1089 0.9623 0.3455 0.029 Uiso 1 1 calc R U . . .
C30 C -0.1669(4) 0.5606(3) 0.3161(4) 0.0259(14) Uani 1 1 d D . . . .
H30 H -0.2265 0.5566 0.3200 0.031 Uiso 1 1 calc R U . . .
C24 C 0.2173(4) 0.6323(3) 0.2971(4) 0.0228(13) Uani 1 1 d . . . . .
C5 C 0.2459(4) 0.8803(3) 0.1450(4) 0.0261(14) Uani 1 1 d . . . . .
H5 H 0.2341 0.8792 0.0877 0.031 Uiso 1 1 calc R U . . .
C022 C 0.4588(4) 0.9523(3) 0.6360(4) 0.0284(15) Uani 1 1 d . . . . .
H022 H 0.4278 0.9846 0.6554 0.034 Uiso 1 1 calc R U . . .
C23 C 0.2887(5) 0.5848(3) 0.2867(4) 0.0294(15) Uani 1 1 d . . . . .
C29 C -0.1210(4) 0.5097(3) 0.3000(4) 0.0299(15) Uani 1 1 d . . . . .
H29 H -0.1442 0.4656 0.2915 0.036 Uiso 1 1 calc R U . . .
C025 C 0.9181(10) 0.5748(5) 0.5234(10) 0.0288(7) Uani 0.6 1 d D . P A 1
H025 H 0.9806 0.5810 0.5262 0.035 Uiso 0.6 1 calc R U P A 1
C026 C 0.8758(8) 0.5157(5) 0.5187(9) 0.0288(7) Uani 0.6 1 d D . P A 1
H026 H 0.9071 0.4749 0.5201 0.035 Uiso 0.6 1 calc R U P A 1
C0 C 0.7625 0.6012 0.5211 0.0225(10) Uani 0.4 1 d D . P A 2
C32 C 0.7717(12) 0.5343(7) 0.5281(14) 0.0225(10) Uani 0.4 1 d D . P A 2
H32 H 0.7271 0.5069 0.5380 0.027 Uiso 0.4 1 calc R U P A 2
C33 C 0.8539(10) 0.5085(7) 0.5192(13) 0.0225(10) Uani 0.4 1 d D . P A 2
H33 H 0.8661 0.4630 0.5140 0.027 Uiso 0.4 1 calc R U P A 2
C34 C 0.9111(12) 0.5591(7) 0.5194(13) 0.0225(10) Uani 0.4 1 d D . P A 2
H34 H 0.9727 0.5527 0.5201 0.027 Uiso 0.4 1 calc R U P A 2
S0 S 0.8636(4) 0.6358(3) 0.5182(5) 0.0225(10) Uani 0.4 1 d . . P A 2

loop_
_atom_site_aniso_label
_atom_site_aniso_U_11
_atom_site_aniso_U_22
_atom_site_aniso_U_33
_atom_site_aniso_U_23
_atom_site_aniso_U_13
_atom_site_aniso_U_12
Ir01 0.01654(12) 0.01774(11) 0.01746(11) -0.00069(9) 0.00688(9) -0.00079(9)
Ir1 0.01837(12) 0.01714(11) 0.01823(12) 0.00162(9) 0.00730(10) -0.00049(8)
S1 0.0268(9) 0.0234(8) 0.0333(9) -0.0028(6) 0.0156(8) -0.0008(6)
S004 0.0291(15) 0.0259(15) 0.0354(19) -0.0088(11) 0.0171(14) -0.0036(11)
C005 0.0291(15) 0.0259(15) 0.0354(19) -0.0088(11) 0.0171(14) -0.0036(11)
O006 0.021(2) 0.024(2) 0.026(2) -0.0004(17) 0.0137(19) 0.0023(16)
O007 0.024(2) 0.022(2) 0.028(2) -0.0030(17) 0.014(2) -0.0015(17)
O2 0.028(2) 0.018(2) 0.024(2) 0.0029(16) 0.016(2) -0.0043(16)
F1 0.023(2) 0.031(2) 0.074(3) 0.0062(19) 0.023(2) 0.0036(16)
O1 0.025(2) 0.025(2) 0.021(2) 0.0010(17) 0.0082(19) -0.0004(17)
F3 0.037(2) 0.030(2) 0.057(3) 0.0139(18) 0.026(2) 0.0121(16)
F00C 0.028(2) 0.037(2) 0.094(4) 0.013(2) 0.036(2) 0.0054(17)
N00D 0.021(3) 0.021(3) 0.018(3) -0.0051(19) 0.010(2) 0.0002(19)
N2 0.018(3) 0.021(3) 0.026(3) 0.002(2) 0.009(2) -0.003(2)
N00F 0.020(3) 0.018(2) 0.017(2) -0.0006(19) 0.006(2) -0.0024(19)
F2 0.061(3) 0.054(3) 0.043(3) 0.001(2) 0.034(2) 0.014(2)
N1 0.020(3) 0.018(2) 0.024(3) -0.002(2) 0.008(2) 0.0007(19)
F00I 0.043(3) 0.078(3) 0.060(3) 0.032(3) 0.019(2) -0.010(2)
F00J 0.061(3) 0.054(3) 0.076(3) -0.036(2) 0.047(3) -0.033(2)
C17 0.019(3) 0.012(3) 0.017(3) 0.003(2) 0.005(3) -0.002(2)
C00L 0.019(3) 0.019(3) 0.017(3) -0.002(2) 0.010(3) 0.002(2)
C00M 0.020(3) 0.020(3) 0.029(3) -0.005(2) 0.013(3) -0.005(2)
C00N 0.020(3) 0.019(3) 0.018(3) 0.003(2) 0.008(3) 0.002(2)
C00O 0.017(3) 0.017(3) 0.019(3) -0.001(2) 0.011(3) -0.005(2)
C1 0.021(3) 0.021(3) 0.022(3) 0.004(2) 0.010(3) 0.008(2)
C00Q 0.017(3) 0.018(3) 0.019(3) 0.000(2) 0.005(3) 0.005(2)
C00R 0.023(3) 0.018(3) 0.027(3) -0.001(2) 0.013(3) -0.003(2)
C21 0.020(3) 0.029(3) 0.027(3) 0.003(3) 0.005(3) -0.001(3)
C10 0.022(3) 0.020(3) 0.030(4) -0.006(3) 0.006(3) 0.004(2)
C7 0.023(3) 0.021(3) 0.021(3) 0.006(2) 0.012(3) 0.010(2)
C12 0.020(3) 0.015(3) 0.021(3) 0.004(2) 0.009(3) -0.004(2)
C22 0.015(3) 0.029(3) 0.021(3) 0.007(2) 0.008(3) 0.006(2)
C18 0.019(3) 0.021(3) 0.028(3) 0.003(2) 0.012(3) -0.004(2)
C00Y 0.024(3) 0.031(3) 0.021(3) -0.005(3) 0.004(3) 0.000(3)
C00Z 0.019(3) 0.018(3) 0.028(3) 0.002(2) 0.006(3) -0.001(2)
C6 0.020(3) 0.015(3) 0.026(3) 0.004(2) 0.010(3) 0.004(2)
C011 0.021(3) 0.026(3) 0.024(3) -0.003(3) 0.006(3) -0.002(2)
C012 0.021(3) 0.024(3) 0.018(3) 0.000(2) 0.004(3) 0.001(2)
C013 0.032(4) 0.031(3) 0.015(3) -0.001(3) 0.006(3) 0.003(3)
C2 0.021(3) 0.023(3) 0.020(3) 0.007(2) 0.003(3) 0.001(2)
C015 0.016(3) 0.027(3) 0.022(3) -0.007(2) 0.008(3) -0.005(2)
C31 0.0291(15) 0.0259(15) 0.0354(19) -0.0088(11) 0.0171(14) -0.0036(11)
C11 0.027(3) 0.021(3) 0.027(3) -0.001(3) 0.007(3) 0.005(3)
C018 0.027(3) 0.030(3) 0.016(3) 0.000(2) 0.006(3) -0.003(3)
C13 0.026(3) 0.026(3) 0.022(3) -0.004(2) 0.011(3) -0.002(2)
C01A 0.024(3) 0.028(3) 0.016(3) 0.002(2) 0.005(3) -0.006(2)
C01B 0.024(3) 0.022(3) 0.020(3) 0.001(2) 0.010(3) 0.002(2)
C01C 0.020(3) 0.020(3) 0.035(4) 0.005(3) 0.006(3) 0.004(2)
C01D 0.019(3) 0.020(3) 0.031(4) 0.001(3) 0.010(3) -0.001(2)
C20 0.026(3) 0.030(3) 0.021(3) -0.001(3) 0.004(3) -0.012(3)
C9 0.030(3) 0.022(3) 0.023(3) -0.003(2) 0.007(3) 0.008(3)
C8 0.030(3) 0.024(3) 0.026(3) 0.004(3) 0.015(3) 0.009(3)
C01H 0.023(3) 0.023(3) 0.019(3) 0.005(2) 0.007(3) 0.005(2)
C01I 0.022(3) 0.028(3) 0.021(3) 0.000(3) 0.002(3) -0.008(3)
C26 0.025(3) 0.022(3) 0.019(3) 0.003(2) 0.008(3) -0.002(2)
C01K 0.024(3) 0.023(3) 0.019(3) 0.000(2) 0.012(3) -0.003(2)
C14 0.019(3) 0.023(3) 0.030(4) 0.006(3) 0.004(3) 0.001(2)
C01M 0.022(3) 0.025(3) 0.026(3) 0.000(3) 0.010(3) -0.009(2)
C01N 0.017(3) 0.019(3) 0.027(3) 0.003(2) 0.009(3) 0.000(2)
C27 0.022(3) 0.028(3) 0.023(3) 0.005(3) 0.012(3) 0.003(2)
C01P 0.032(4) 0.017(3) 0.033(4) -0.001(3) 0.012(3) 0.001(3)
C01Q 0.030(4) 0.015(3) 0.037(4) -0.005(2) 0.019(3) -0.001(2)
C28 0.020(3) 0.029(3) 0.026(3) 0.002(3) 0.009(3) 0.000(3)
C16 0.028(4) 0.017(3) 0.030(4) -0.002(2) 0.011(3) -0.005(2)
C19 0.027(3) 0.021(3) 0.025(3) -0.004(2) 0.009(3) -0.001(2)
C3 0.022(3) 0.021(3) 0.031(4) 0.005(3) 0.008(3) 0.000(2)
C4 0.020(3) 0.023(3) 0.043(4) 0.010(3) 0.018(3) 0.001(2)
C25 0.031(4) 0.012(3) 0.036(4) 0.006(2) 0.019(3) 0.001(2)
C01X 0.026(3) 0.025(3) 0.021(3) -0.006(2) 0.009(3) -0.003(2)
C15 0.023(3) 0.021(3) 0.030(4) 0.002(3) 0.012(3) -0.001(2)
C30 0.023(3) 0.031(3) 0.025(3) 0.001(3) 0.010(3) -0.002(3)
C24 0.023(3) 0.027(3) 0.019(3) 0.001(2) 0.009(3) -0.004(2)
C5 0.026(3) 0.031(3) 0.028(4) 0.005(3) 0.018(3) 0.005(3)
C022 0.021(3) 0.021(3) 0.044(4) 0.001(3) 0.015(3) 0.002(2)
C23 0.032(4) 0.025(3) 0.033(4) 0.006(3) 0.016(3) 0.005(3)
C29 0.034(4) 0.023(3) 0.038(4) 0.003(3) 0.020(3) -0.001(3)
C025 0.0291(15) 0.0259(15) 0.0354(19) -0.0088(11) 0.0171(14) -0.0036(11)
C026 0.0291(15) 0.0259(15) 0.0354(19) -0.0088(11) 0.0171(14) -0.0036(11)
C0 0.019(2) 0.027(2) 0.024(2) 0.0026(17) 0.0110(17) 0.0024(17)
C32 0.019(2) 0.027(2) 0.024(2) 0.0026(17) 0.0110(17) 0.0024(17)
C33 0.019(2) 0.027(2) 0.024(2) 0.0026(17) 0.0110(17) 0.0024(17)
C34 0.019(2) 0.027(2) 0.024(2) 0.0026(17) 0.0110(17) 0.0024(17)
S0 0.019(2) 0.027(2) 0.024(2) 0.0026(17) 0.0110(17) 0.0024(17)

loop_
_atom_type_symbol
_atom_type_description
_atom_type_scat_dispersion_real
_atom_type_scat_dispersion_imag
_atom_type_scat_source
C C 0.0033 0.0016 'International Tables Vol C Tables 4.2.6.8 and 6.1.1.4'
H H 0.0000 0.0000 'International Tables Vol C Tables 4.2.6.8 and 6.1.1.4'
F F 0.0171 0.0103 'International Tables Vol C Tables 4.2.6.8 and 6.1.1.4'
Ir Ir -1.4442 7.9887 'International Tables Vol C Tables 4.2.6.8 and 6.1.1.4'
N N 0.0061 0.0033 'International Tables Vol C Tables 4.2.6.8 and 6.1.1.4'
O O 0.0106 0.0060 'International Tables Vol C Tables 4.2.6.8 and 6.1.1.4'
S S 0.1246 0.1234 'International Tables Vol C Tables 4.2.6.8 and 6.1.1.4'

loop_
_geom_angle_atom_site_label_1
_geom_angle_atom_site_label_2
_geom_angle_atom_site_label_3
_geom_angle
_geom_angle_site_symmetry_1
_geom_angle_site_symmetry_3
_geom_angle_publ_flag
O006 Ir01 O007 87.32(14) . . ?
N00D Ir01 O006 87.56(16) . . ?
N00D Ir01 O007 94.46(17) . . ?
N00D Ir01 N00F 177.25(18) . . ?
N00F Ir01 O006 95.02(16) . . ?
N00F Ir01 O007 84.73(16) . . ?
C00N Ir01 O006 90.86(18) . . ?
C00N Ir01 O007 174.75(19) . . ?
C00N Ir01 N00D 80.5(2) . . ?
C00N Ir01 N00F 100.4(2) . . ?
C00N Ir01 C015 88.4(2) . . ?
C015 Ir01 O006 175.1(2) . . ?
C015 Ir01 O007 93.86(19) . . ?
C015 Ir01 N00D 97.1(2) . . ?
C015 Ir01 N00F 80.4(2) . . ?
O2 Ir1 O1 88.01(14) . . ?
N2 Ir1 O2 90.34(16) . . ?
N2 Ir1 O1 95.83(17) . . ?
N2 Ir1 N1 174.44(18) . . ?
N1 Ir1 O2 94.78(16) . . ?
N1 Ir1 O1 86.52(16) . . ?
C1 Ir1 O2 175.6(2) . . ?
C1 Ir1 O1 91.45(18) . . ?
C1 Ir1 N2 94.0(2) . . ?
C1 Ir1 N1 80.9(2) . . ?
C1 Ir1 C12 92.5(2) . . ?
C12 Ir1 O2 88.26(18) . . ?
C12 Ir1 O1 174.74(18) . . ?
C12 Ir1 N2 80.5(2) . . ?
C12 Ir1 N1 97.5(2) . . ?
C30 S1 C27 91.5(3) . . ?
C31 S004 C026 90.3(5) . . ?
C31 C005 H005 123.2 . . ?
C31 C005 C025 113.6(15) . . ?
C025 C005 H005 123.2 . . ?
C012 O006 Ir01 125.7(4) . . ?
C01K O007 Ir01 122.7(4) . . ?
C26 O2 Ir1 125.3(4) . . ?
C24 O1 Ir1 122.0(4) . . ?
C00Q N00D Ir01 116.0(4) . . ?
C011 N00D Ir01 124.1(4) . . ?
C011 N00D C00Q 119.9(5) . . ?
C22 N2 Ir1 123.3(4) . . ?
C22 N2 C18 120.6(5) . . ?
C18 N2 Ir1 115.9(4) . . ?
C00O N00F Ir01 115.5(4) . . ?
C00R N00F Ir01 124.3(4) . . ?
C00R N00F C00O 120.0(5) . . ?
C7 N1 Ir1 114.5(4) . . ?
C11 N1 Ir1 124.7(4) . . ?
C11 N1 C7 120.7(5) . . ?
C12 C17 C18 115.2(5) . . ?
C12 C17 C16 120.9(5) . . ?
C16 C17 C18 123.8(5) . . ?
C00N C00L C00Q 115.1(5) . . ?
C01B C00L C00N 121.6(5) . . ?
C01B C00L C00Q 123.3(5) . . ?
C00O C00M H00M 120.2 . . ?
C00O C00M C01A 119.6(5) . . ?
C01A C00M H00M 120.2 . . ?
C00L C00N Ir01 115.0(4) . . ?
C018 C00N Ir01 128.4(4) . . ?
C018 C00N C00L 116.7(5) . . ?
N00F C00O C00M 119.8(5) . . ?
N00F C00O C01N 113.8(5) . . ?
C00M C00O C01N 126.4(5) . . ?
C6 C1 Ir1 114.4(4) . . ?
C2 C1 Ir1 128.4(4) . . ?
C2 C1 C6 117.2(5) . . ?
N00D C00Q C00L 113.3(5) . . ?
N00D C00Q C01H 119.4(5) . . ?
C01H C00Q C00L 127.3(5) . . ?
N00F C00R H00R 118.9 . . ?
N00F C00R C00Z 122.3(5) . . ?
C00Z C00R H00R 118.9 . . ?
C22 C21 H21 120.8 . . ?
C20 C21 H21 120.8 . . ?
C20 C21 C22 118.4(6) . . ?
C11 C10 H10 120.8 . . ?
C9 C10 H10 120.8 . . ?
C9 C10 C11 118.3(6) . . ?
N1 C7 C6 114.5(5) . . ?
N1 C7 C8 118.9(5) . . ?
C8 C7 C6 126.6(5) . . ?
C17 C12 Ir1 114.7(4) . . ?
C13 C12 Ir1 128.0(4) . . ?
C13 C12 C17 117.1(5) . . ?
N2 C22 C21 121.9(5) . . ?
N2 C22 H22 119.1 . . ?
C21 C22 H22 119.1 . . ?
N2 C18 C17 113.6(5) . . ?
N2 C18 C19 119.0(5) . . ?
C19 C18 C17 127.3(5) . . ?
C011 C00Y H00Y 120.6 . . ?
C013 C00Y H00Y 120.6 . . ?
C013 C00Y C011 118.7(6) . . ?
C00R C00Z H00Z 120.7 . . ?
C01A C00Z C00R 118.7(5) . . ?
C01A C00Z H00Z 120.7 . . ?
C1 C6 C7 115.3(5) . . ?
C5 C6 C1 121.3(5) . . ?
C5 C6 C7 123.4(5) . . ?
N00D C011 C00Y 122.1(6) . . ?
N00D C011 H011 118.9 . . ?
C00Y C011 H011 118.9 . . ?
O006 C012 C31 113.8(6) . . ?
O006 C012 C01Q 127.2(5) . . ?
O006 C012 C0 118.9(5) . . ?
C01Q C012 C31 119.0(6) . . ?
C01Q C012 C0 113.9(5) . . ?
C00Y C013 H013 120.2 . . ?
C00Y C013 C01H 119.5(6) . . ?
C01H C013 H013 120.2 . . ?
C1 C2 H2 119.2 . . ?
C3 C2 C1 121.7(6) . . ?
C3 C2 H2 119.2 . . ?
C01D C015 Ir01 128.0(4) . . ?
C01D C015 C01N 117.1(5) . . ?
C01N C015 Ir01 114.8(4) . . ?
C005 C31 S004 111.7(10) . . ?
C005 C31 C012 126.2(11) . . ?
C012 C31 S004 121.8(6) . . ?
N1 C11 C10 122.1(6) . . ?
N1 C11 H11 118.9 . . ?
C10 C11 H11 118.9 . . ?
C00N C018 H018 119.1 . . ?
C01I C018 C00N 121.7(5) . . ?
C01I C018 H018 119.1 . . ?
C12 C13 H13 119.1 . . ?
C12 C13 C14 121.8(6) . . ?
C14 C13 H13 119.1 . . ?
C00M C01A H01A 120.2 . . ?
C00Z C01A C00M 119.6(6) . . ?
C00Z C01A H01A 120.2 . . ?
C00L C01B H01B 119.8 . . ?
C01M C01B C00L 120.5(5) . . ?
C01M C01B H01B 119.8 . . ?
C01D C01C H01C 119.5 . . ?
C01D C01C C022 121.0(6) . . ?
C022 C01C H01C 119.5 . . ?
C015 C01D H01D 119.3 . . ?
C01C C01D C015 121.3(6) . . ?
C01C C01D H01D 119.3 . . ?
C21 C20 H20 120.0 . . ?
C21 C20 C19 120.1(6) . . ?
C19 C20 H20 120.0 . . ?
C10 C9 H9 120.4 . . ?
C8 C9 C10 119.2(6) . . ?
C8 C9 H9 120.4 . . ?
C7 C8 H8 119.7 . . ?
C9 C8 C7 120.7(6) . . ?
C9 C8 H8 119.7 . . ?
C00Q C01H H01H 119.9 . . ?
C013 C01H C00Q 120.3(5) . . ?
C013 C01H H01H 119.9 . . ?
C018 C01I H01I 119.9 . . ?
C018 C01I C01M 120.1(5) . . ?
C01M C01I H01I 119.9 . . ?
O2 C26 C27 115.9(5) . . ?
O2 C26 C25 125.8(5) . . ?
C25 C26 C27 118.2(5) . . ?
O007 C01K C01P 113.7(5) . . ?
O007 C01K C01Q 132.0(5) . . ?
C01Q C01K C01P 114.3(5) . . ?
C13 C14 H14 119.9 . . ?
C15 C14 C13 120.2(6) . . ?
C15 C14 H14 119.9 . . ?
C01B C01M C01I 119.4(5) . . ?
C01B C01M H01M 120.3 . . ?
C01I C01M H01M 120.3 . . ?
C015 C01N C00O 115.3(5) . . ?
C01X C01N C00O 123.1(5) . . ?
C01X C01N C015 121.6(5) . . ?
C26 C27 S1 118.6(4) . . ?
C28 C27 S1 110.8(4) . . ?
C28 C27 C26 130.5(5) . . ?
F00C C01P F00I 106.6(5) . . ?
F00C C01P F00J 106.4(5) . . ?
F00C C01P C01K 114.4(5) . . ?
F00I C01P C01K 111.1(5) . . ?
F00J C01P F00I 104.3(5) . . ?
F00J C01P C01K 113.3(5) . . ?
C012 C01Q H01Q 117.6 . . ?
C01K C01Q C012 124.9(5) . . ?
C01K C01Q H01Q 117.6 . . ?
C27 C28 H28 123.5 . . ?
C27 C28 C29 112.9(5) . . ?
C29 C28 H28 123.5 . . ?
C17 C16 H16 119.9 . . ?
C15 C16 C17 120.3(6) . . ?
C15 C16 H16 119.9 . . ?
C18 C19 H19 120.0 . . ?
C20 C19 C18 120.0(6) . . ?
C20 C19 H19 120.0 . . ?
C2 C3 H3 119.8 . . ?
C2 C3 C4 120.5(6) . . ?
C4 C3 H3 119.8 . . ?
C3 C4 H4 120.2 . . ?
C5 C4 C3 119.7(5) . . ?
C5 C4 H4 120.2 . . ?
C26 C25 H25 116.5 . . ?
C24 C25 C26 127.0(5) . . ?
C24 C25 H25 116.5 . . ?
C01N C01X H01X 120.0 . . ?
C01N C01X C022 120.0(6) . . ?
C022 C01X H01X 120.0 . . ?
C14 C15 H15 120.2 . . ?
C16 C15 C14 119.7(6) . . ?
C16 C15 H15 120.2 . . ?
S1 C30 H30 123.7 . . ?
C29 C30 S1 112.6(5) . . ?
C29 C30 H30 123.7 . . ?
O1 C24 C25 130.3(6) . . ?
O1 C24 C23 114.1(5) . . ?
C25 C24 C23 115.5(5) . . ?
C6 C5 H5 120.2 . . ?
C4 C5 C6 119.7(6) . . ?
C4 C5 H5 120.2 . . ?
C01C C022 C01X 118.9(6) . . ?
C01C C022 H022 120.6 . . ?
C01X C022 H022 120.6 . . ?
F1 C23 F2 105.0(5) . . ?
F1 C23 C24 113.1(5) . . ?
F3 C23 F1 107.5(5) . . ?
F3 C23 F2 103.8(5) . . ?
F3 C23 C24 115.5(5) . . ?
F2 C23 C24 111.0(5) . . ?
C28 C29 H29 123.9 . . ?
C30 C29 C28 112.2(6) . . ?
C30 C29 H29 123.9 . . ?
C005 C025 H025 124.9 . . ?
C026 C025 C005 110.1(13) . . ?
C026 C025 H025 124.9 . . ?
S004 C026 H026 122.9 . . ?
C025 C026 S004 114.3(10) . . ?
C025 C026 H026 122.9 . . ?
C012 C0 S0 116.8(3) . . ?
C32 C0 C012 132.6(7) . . ?
C32 C0 S0 110.2(7) . . ?
C0 C32 H32 122.7 . . ?
C0 C32 C33 114.6(12) . . ?
C33 C32 H32 122.7 . . ?
C32 C33 H33 125.5 . . ?
C34 C33 C32 109.0(13) . . ?
C34 C33 H33 125.5 . . ?
C33 C34 H34 122.7 . . ?
C33 C34 S0 114.5(12) . . ?
S0 C34 H34 122.7 . . ?
C34 S0 C0 90.9(5) . . ?

loop_
_geom_bond_atom_site_label_1
_geom_bond_atom_site_label_2
_geom_bond_distance
_geom_bond_site_symmetry_2
_geom_bond_publ_flag
Ir01 O006 2.176(4) . ?
Ir01 O007 2.178(4) . ?
Ir01 N00D 2.048(5) . ?
Ir01 N00F 2.056(5) . ?
Ir01 C00N 1.989(5) . ?
Ir01 C015 1.994(6) . ?
Ir1 O2 2.146(4) . ?
Ir1 O1 2.180(4) . ?
Ir1 N2 2.041(5) . ?
Ir1 N1 2.063(5) . ?
Ir1 C1 1.988(6) . ?
Ir1 C12 1.989(5) . ?
S1 C27 1.713(6) . ?
S1 C30 1.702(6) . ?
S004 C31 1.712(10) . ?
S004 C026 1.714(11) . ?
C005 H005 0.9500 . ?
C005 C31 1.364(16) . ?
C005 C025 1.419(17) . ?
O006 C012 1.258(6) . ?
O007 C01K 1.247(6) . ?
O2 C26 1.273(6) . ?
F1 C23 1.344(7) . ?
O1 C24 1.263(7) . ?
F3 C23 1.328(7) . ?
F00C C01P 1.305(7) . ?
N00D C00Q 1.367(7) . ?
N00D C011 1.341(7) . ?
N2 C22 1.336(7) . ?
N2 C18 1.359(7) . ?
N00F C00O 1.360(7) . ?
N00F C00R 1.341(7) . ?
F2 C23 1.368(7) . ?
N1 C7 1.361(7) . ?
N1 C11 1.340(7) . ?
F00I C01P 1.339(7) . ?
F00J C01P 1.325(7) . ?
C17 C12 1.413(8) . ?
C17 C18 1.457(8) . ?
C17 C16 1.415(8) . ?
C00L C00N 1.415(7) . ?
C00L C00Q 1.468(8) . ?
C00L C01B 1.390(7) . ?
C00M H00M 0.9500 . ?
C00M C00O 1.388(8) . ?
C00M C01A 1.388(8) . ?
C00N C018 1.402(8) . ?
C00O C01N 1.463(7) . ?
C1 C6 1.414(8) . ?
C1 C2 1.399(8) . ?
C00Q C01H 1.383(8) . ?
C00R H00R 0.9500 . ?
C00R C00Z 1.374(8) . ?
C21 H21 0.9500 . ?
C21 C22 1.381(8) . ?
C21 C20 1.370(8) . ?
C10 H10 0.9500 . ?
C10 C11 1.393(8) . ?
C10 C9 1.388(8) . ?
C7 C6 1.459(8) . ?
C7 C8 1.403(8) . ?
C12 C13 1.387(8) . ?
C22 H22 0.9500 . ?
C18 C19 1.393(8) . ?
C00Y H00Y 0.9500 . ?
C00Y C011 1.379(8) . ?
C00Y C013 1.371(8) . ?
C00Z H00Z 0.9500 . ?
C00Z C01A 1.373(8) . ?
C6 C5 1.397(8) . ?
C011 H011 0.9500 . ?
C012 C31 1.506(11) . ?
C012 C01Q 1.415(8) . ?
C012 C0 1.440(6) . ?
C013 H013 0.9500 . ?
C013 C01H 1.383(8) . ?
C2 H2 0.9500 . ?
C2 C3 1.377(8) . ?
C015 C01D 1.402(8) . ?
C015 C01N 1.410(8) . ?
C11 H11 0.9500 . ?
C018 H018 0.9500 . ?
C018 C01I 1.392(8) . ?
C13 H13 0.9500 . ?
C13 C14 1.400(8) . ?
C01A H01A 0.9500 . ?
C01B H01B 0.9500 . ?
C01B C01M 1.379(8) . ?
C01C H01C 0.9500 . ?
C01C C01D 1.386(8) . ?
C01C C022 1.393(9) . ?
C01D H01D 0.9500 . ?
C20 H20 0.9500 . ?
C20 C19 1.375(8) . ?
C9 H9 0.9500 . ?
C9 C8 1.381(8) . ?
C8 H8 0.9500 . ?
C01H H01H 0.9500 . ?
C01I H01I 0.9500 . ?
C01I C01M 1.397(8) . ?
C26 C27 1.458(8) . ?
C26 C25 1.405(8) . ?
C01K C01P 1.540(8) . ?
C01K C01Q 1.383(8) . ?
C14 H14 0.9500 . ?
C14 C15 1.390(8) . ?
C01M H01M 0.9500 . ?
C01N C01X 1.395(8) . ?
C27 C28 1.367(8) . ?
C01Q H01Q 0.9500 . ?
C28 H28 0.9500 . ?
C28 C29 1.408(8) . ?
C16 H16 0.9500 . ?
C16 C15 1.369(8) . ?
C19 H19 0.9500 . ?
C3 H3 0.9500 . ?
C3 C4 1.393(8) . ?
C4 H4 0.9500 . ?
C4 C5 1.388(8) . ?
C25 H25 0.9500 . ?
C25 C24 1.380(8) . ?
C01X H01X 0.9500 . ?
C01X C022 1.396(8) . ?
C15 H15 0.9500 . ?
C30 H30 0.9500 . ?
C30 C29 1.342(8) . ?
C24 C23 1.525(8) . ?
C5 H5 0.9500 . ?
C022 H022 0.9500 . ?
C29 H29 0.9500 . ?
C025 H025 0.9500 . ?
C025 C026 1.348(8) . ?
C026 H026 0.9500 . ?
C0 C32 1.362(15) . ?
C0 S0 1.723(5) . ?
C32 H32 0.9500 . ?
C32 C33 1.432(15) . ?
C33 H33 0.9500 . ?
C33 C34 1.349(9) . ?
C34 H34 0.9500 . ?
C34 S0 1.712(17) . ?

loop_
_geom_torsion_atom_site_label_1
_geom_torsion_atom_site_label_2
_geom_torsion_atom_site_label_3
_geom_torsion_atom_site_label_4
_geom_torsion
_geom_torsion_site_symmetry_1
_geom_torsion_site_symmetry_2
_geom_torsion_site_symmetry_3
_geom_torsion_site_symmetry_4
_geom_torsion_publ_flag
Ir01 O006 C012 C31 -176.0(5) . . . . ?
Ir01 O006 C012 C01Q 4.5(9) . . . . ?
Ir01 O006 C012 C0 -173.2(3) . . . . ?
Ir01 O007 C01K C01P -179.7(4) . . . . ?
Ir01 O007 C01K C01Q 1.1(9) . . . . ?
Ir01 N00D C00Q C00L -1.0(6) . . . . ?
Ir01 N00D C00Q C01H 178.7(4) . . . . ?
Ir01 N00D C011 C00Y -177.9(4) . . . . ?
Ir01 N00F C00O C00M 173.7(4) . . . . ?
Ir01 N00F C00O C01N -5.3(6) . . . . ?
Ir01 N00F C00R C00Z -171.6(4) . . . . ?
Ir01 C00N C018 C01I 178.3(4) . . . . ?
Ir01 C015 C01D C01C -179.0(4) . . . . ?
Ir01 C015 C01N C00O 1.5(6) . . . . ?
Ir01 C015 C01N C01X 179.5(4) . . . . ?
Ir1 O2 C26 C27 -166.9(4) . . . . ?
Ir1 O2 C26 C25 13.7(8) . . . . ?
Ir1 O1 C24 C25 -4.7(9) . . . . ?
Ir1 O1 C24 C23 172.7(4) . . . . ?
Ir1 N2 C22 C21 177.7(4) . . . . ?
Ir1 N2 C18 C17 2.3(6) . . . . ?
Ir1 N2 C18 C19 -177.6(4) . . . . ?
Ir1 N1 C7 C6 -4.1(6) . . . . ?
Ir1 N1 C7 C8 178.2(4) . . . . ?
Ir1 N1 C11 C10 -177.0(4) . . . . ?
Ir1 C1 C6 C7 5.1(6) . . . . ?
Ir1 C1 C6 C5 -176.9(4) . . . . ?
Ir1 C1 C2 C3 177.5(4) . . . . ?
Ir1 C12 C13 C14 175.7(4) . . . . ?
S1 C27 C28 C29 -1.1(7) . . . . ?
S1 C30 C29 C28 -0.3(7) . . . . ?
C005 C025 C026 S004 2.6(19) . . . . ?
O006 C012 C31 S004 -179.0(6) . . . . ?
O006 C012 C31 C005 9.0(19) . . . . ?
O006 C012 C01Q C01K -5.5(10) . . . . ?
O006 C012 C0 C32 169.9(13) . . . . ?
O006 C012 C0 S0 -1.5(7) . . . . ?
O007 C01K C01P F00C 17.0(8) . . . . ?
O007 C01K C01P F00I -103.8(6) . . . . ?
O007 C01K C01P F00J 139.2(6) . . . . ?
O007 C01K C01Q C012 2.3(11) . . . . ?
O2 C26 C27 S1 -4.4(7) . . . . ?
O2 C26 C27 C28 170.6(6) . . . . ?
O2 C26 C25 C24 -5.1(10) . . . . ?
O1 C24 C23 F1 25.8(8) . . . . ?
O1 C24 C23 F3 150.2(5) . . . . ?
O1 C24 C23 F2 -92.0(6) . . . . ?
N00D C00Q C01H C013 -0.7(8) . . . . ?
N2 C18 C19 C20 0.2(8) . . . . ?
N00F C00O C01N C015 2.5(7) . . . . ?
N00F C00O C01N C01X -175.5(5) . . . . ?
N00F C00R C00Z C01A -1.7(8) . . . . ?
N1 C7 C6 C1 -0.6(7) . . . . ?
N1 C7 C6 C5 -178.5(5) . . . . ?
N1 C7 C8 C9 -1.0(8) . . . . ?
C17 C12 C13 C14 0.4(8) . . . . ?
C17 C18 C19 C20 -179.6(5) . . . . ?
C17 C16 C15 C14 1.8(8) . . . . ?
C00L C00N C018 C01I -0.1(9) . . . . ?
C00L C00Q C01H C013 179.0(5) . . . . ?
C00L C01B C01M C01I -1.2(9) . . . . ?
C00M C00O C01N C015 -176.3(5) . . . . ?
C00M C00O C01N C01X 5.6(9) . . . . ?
C00N C00L C00Q N00D -1.5(7) . . . . ?
C00N C00L C00Q C01H 178.8(5) . . . . ?
C00N C00L C01B C01M -0.3(8) . . . . ?
C00N C018 C01I C01M -1.4(9) . . . . ?
C00O N00F C00R C00Z 2.3(8) . . . . ?
C00O C00M C01A C00Z 1.9(8) . . . . ?
C00O C01N C01X C022 177.1(5) . . . . ?
C1 C6 C5 C4 -2.1(8) . . . . ?
C1 C2 C3 C4 0.8(9) . . . . ?
C00Q N00D C011 C00Y 0.8(8) . . . . ?
C00Q C00L C00N Ir01 3.4(6) . . . . ?
C00Q C00L C00N C018 -178.0(5) . . . . ?
C00Q C00L C01B C01M 178.6(5) . . . . ?
C00R N00F C00O C00M -0.8(8) . . . . ?
C00R N00F C00O C01N -179.7(5) . . . . ?
C00R C00Z C01A C00M -0.4(8) . . . . ?
C21 C20 C19 C18 0.1(9) . . . . ?
C10 C9 C8 C7 0.0(8) . . . . ?
C7 N1 C11 C10 -0.2(8) . . . . ?
C7 C6 C5 C4 175.7(5) . . . . ?
C12 C17 C18 N2 -2.2(7) . . . . ?
C12 C17 C18 C19 177.7(5) . . . . ?
C12 C17 C16 C15 -1.8(8) . . . . ?
C12 C13 C14 C15 -0.4(9) . . . . ?
C22 N2 C18 C17 179.0(5) . . . . ?
C22 N2 C18 C19 -0.9(8) . . . . ?
C22 C21 C20 C19 0.3(9) . . . . ?
C18 N2 C22 C21 1.2(8) . . . . ?
C18 C17 C12 Ir1 1.1(6) . . . . ?
C18 C17 C12 C13 177.0(5) . . . . ?
C18 C17 C16 C15 -177.8(5) . . . . ?
C00Y C013 C01H C00Q 0.8(9) . . . . ?
C6 C1 C2 C3 -2.2(8) . . . . ?
C6 C7 C8 C9 -178.4(5) . . . . ?
C011 N00D C00Q C00L -179.8(5) . . . . ?
C011 N00D C00Q C01H -0.1(8) . . . . ?
C011 C00Y C013 C01H -0.1(9) . . . . ?
C012 C0 C32 C33 179.7(11) . . . . ?
C012 C0 S0 C34 177.0(8) . . . . ?
C013 C00Y C011 N00D -0.7(9) . . . . ?
C2 C1 C6 C7 -175.1(5) . . . . ?
C2 C1 C6 C5 2.9(8) . . . . ?
C2 C3 C4 C5 0.1(9) . . . . ?
C015 C01N C01X C022 -0.8(9) . . . . ?
C31 S004 C026 C025 -2.4(12) . . . . ?
C31 C005 C025 C026 -1(3) . . . . ?
C31 C012 C01Q C01K 175.0(7) . . . . ?
C11 N1 C7 C6 178.8(5) . . . . ?
C11 N1 C7 C8 1.1(8) . . . . ?
C11 C10 C9 C8 0.9(8) . . . . ?
C018 C01I C01M C01B 2.0(9) . . . . ?
C13 C14 C15 C16 -0.7(9) . . . . ?
C01A C00M C00O N00F -1.3(8) . . . . ?
C01A C00M C00O C01N 177.5(5) . . . . ?
C01B C00L C00N Ir01 -177.7(4) . . . . ?
C01B C00L C00N C018 0.9(8) . . . . ?
C01B C00L C00Q N00D 179.6(5) . . . . ?
C01B C00L C00Q C01H -0.1(9) . . . . ?
C01D C015 C01N C00O -175.9(5) . . . . ?
C01D C015 C01N C01X 2.2(8) . . . . ?
C01D C01C C022 C01X 0.8(9) . . . . ?
C20 C21 C22 N2 -0.9(9) . . . . ?
C9 C10 C11 N1 -0.8(8) . . . . ?
C8 C7 C6 C1 176.9(5) . . . . ?
C8 C7 C6 C5 -1.0(9) . . . . ?
C26 C27 C28 C29 -176.5(6) . . . . ?
C26 C25 C24 O1 0.2(11) . . . . ?
C26 C25 C24 C23 -177.1(6) . . . . ?
C01N C015 C01D C01C -2.1(8) . . . . ?
C01N C01X C022 C01C -0.7(9) . . . . ?
C27 S1 C30 C29 -0.3(5) . . . . ?
C27 C26 C25 C24 175.5(6) . . . . ?
C27 C28 C29 C30 0.9(8) . . . . ?
C01P C01K C01Q C012 -176.8(6) . . . . ?
C01Q C012 C31 S004 0.6(11) . . . . ?
C01Q C012 C31 C005 -171.4(16) . . . . ?
C01Q C012 C0 C32 -8.1(14) . . . . ?
C01Q C012 C0 S0 -179.4(5) . . . . ?
C01Q C01K C01P F00C -163.8(6) . . . . ?
C01Q C01K C01P F00I 75.4(7) . . . . ?
C01Q C01K C01P F00J -41.6(8) . . . . ?
C16 C17 C12 Ir1 -175.2(4) . . . . ?
C16 C17 C12 C13 0.7(8) . . . . ?
C16 C17 C18 N2 174.0(5) . . . . ?
C16 C17 C18 C19 -6.1(9) . . . . ?
C3 C4 C5 C6 0.6(9) . . . . ?
C25 C26 C27 S1 175.0(5) . . . . ?
C25 C26 C27 C28 -9.9(10) . . . . ?
C25 C24 C23 F1 -156.5(5) . . . . ?
C25 C24 C23 F3 -32.0(8) . . . . ?
C25 C24 C23 F2 85.8(7) . . . . ?
C30 S1 C27 C26 176.8(5) . . . . ?
C30 S1 C27 C28 0.8(5) . . . . ?
C022 C01C C01D C015 0.7(9) . . . . ?
C025 C005 C31 S004 0(2) . . . . ?
C025 C005 C31 C012 172.3(13) . . . . ?
C026 S004 C31 C005 1.5(15) . . . . ?
C026 S004 C31 C012 -171.5(9) . . . . ?
C0 C012 C01Q C01K 172.3(5) . . . . ?
C0 C32 C33 C34 10(2) . . . . ?
C32 C0 S0 C34 3.8(13) . . . . ?
C32 C33 C34 S0 -7(2) . . . . ?
C33 C34 S0 C0 2.0(17) . . . . ?
S0 C0 C32 C33 -9(2) . . . . ?
